data_4311700
loop_
_publ_author_name
'Hans-Christian B\"ottcher'
'Christoph Wagner'
'Karl Kirchner'

_publ_section_title
;
 Reaction Properties of the trans-Hyponitrite Complex
 [Ru2(CO)4(\m-H)(\m-PBut2)(\m-Ph2PCH2PPh2)(\m-\h2-ONNO)]
;
_journal_name_full 'Inorganic Chemistry'
_journal_page_first 6294
_journal_page_last 6299
_journal_paper_doi 10.1021/ic0496424
_journal_volume 43
_journal_year 2004
_chemical_formula_sum 'C37 H41 B F4 N2 O6 P3 Ru2'
_chemical_formula_weight 991.58
_chemical_name_systematic
; 
 ? 
;
_space_group_IT_number 14
_symmetry_cell_setting monoclinic
_symmetry_space_group_name_Hall '-P 2yn'
_symmetry_space_group_name_H-M 'P 1 21/n 1'
_atom_sites_solution_hydrogens geom
_atom_sites_solution_primary direct
_atom_sites_solution_secondary difmap
_audit_creation_method SHELXL-97
_cell_angle_alpha 90.00
_cell_angle_beta 96.18(2)
_cell_angle_gamma 90.00
_cell_formula_units_Z 4
_cell_length_a 17.250(3)
_cell_length_b 12.404(2)
_cell_length_c 19.829(4)
_cell_measurement_reflns_used 7997
_cell_measurement_temperature 220(2)
_cell_volume 4218.1(13)
_computing_structure_refinement 'SHELXL-97 (Sheldrick, 1997)'
_computing_structure_solution 'SHELXS-97 (Sheldrick, 1990)'
_diffrn_ambient_temperature 220(2)
_diffrn_measured_fraction_theta_full 0.979
_diffrn_measured_fraction_theta_max 0.979
_diffrn_measurement_device_type STOE-IPDS
_diffrn_radiation_monochromator graphite
_diffrn_radiation_source 'fine-focus sealed tube'
_diffrn_radiation_type MoK\a
_diffrn_radiation_wavelength 0.71073
_diffrn_reflns_av_R_equivalents 0.0577
_diffrn_reflns_av_sigmaI/netI 0.0334
_diffrn_reflns_limit_h_max 21
_diffrn_reflns_limit_h_min -21
_diffrn_reflns_limit_k_max 15
_diffrn_reflns_limit_k_min -15
_diffrn_reflns_limit_l_max 24
_diffrn_reflns_limit_l_min -24
_diffrn_reflns_number 31184
_diffrn_reflns_theta_full 25.99
_diffrn_reflns_theta_max 25.99
_diffrn_reflns_theta_min 2.03
_exptl_absorpt_coefficient_mu 0.892
_exptl_absorpt_correction_T_max 0.7938
_exptl_absorpt_correction_T_min 0.7203
_exptl_absorpt_correction_type numerical
_exptl_crystal_density_diffrn 1.561
_exptl_crystal_density_method 'not measured'
_exptl_crystal_F_000 1996
_exptl_crystal_size_max 0.36
_exptl_crystal_size_mid 0.36
_exptl_crystal_size_min 0.30
_refine_diff_density_max 0.954
_refine_diff_density_min -0.656
_refine_diff_density_rms 0.077
_refine_ls_extinction_method none
_refine_ls_goodness_of_fit_ref 1.053
_refine_ls_hydrogen_treatment mixed
_refine_ls_matrix_type full
_refine_ls_number_parameters 637
_refine_ls_number_reflns 8118
_refine_ls_number_restraints 0
_refine_ls_restrained_S_all 1.053
_refine_ls_R_factor_all 0.0343
_refine_ls_R_factor_gt 0.0305
_refine_ls_shift/su_max 0.002
_refine_ls_shift/su_mean 0.000
_refine_ls_structure_factor_coef Fsqd
_refine_ls_weighting_details 'calc w=1/[\s^2^(Fo^2^)+(0.0435P)^2^+3.8096P] where P=(Fo^2^+2Fc^2^)/3'
_refine_ls_weighting_scheme calc
_refine_ls_wR_factor_gt 0.0809
_refine_ls_wR_factor_ref 0.0834
_reflns_number_gt 7335
_reflns_number_total 8118
_reflns_threshold_expression >2sigma(I)
_cod_data_source_file ic0496424si20040317_062001.cif
_cod_data_source_block z:\ipds20\ipds2085
_cod_original_cell_volume 4218.2(13)
_cod_database_code 4311700

loop_
_symmetry_equiv_pos_as_xyz
'x, y, z'
'-x+1/2, y+1/2, -z+1/2'
'-x, -y, -z'
'x-1/2, -y-1/2, z-1/2'

loop_
_atom_site_label
_atom_site_type_symbol
_atom_site_fract_x
_atom_site_fract_y
_atom_site_fract_z
_atom_site_U_iso_or_equiv
_atom_site_adp_type
_atom_site_occupancy
_atom_site_symmetry_multiplicity
_atom_site_calc_flag
_atom_site_refinement_flags
_atom_site_disorder_assembly
_atom_site_disorder_group
C1 C 0.36006(17) 0.8726(2) 0.16279(16) 0.0386(6) Uani 1 1 d . . .
C2 C 0.27964(15) 0.9676(2) 0.06673(13) 0.0302(5) Uani 1 1 d . . .
C3 C 0.07492(17) 0.5853(3) 0.07054(17) 0.0427(7) Uani 1 1 d . . .
C4 C 0.07020(17) 0.7601(2) -0.00421(16) 0.0395(7) Uani 1 1 d . . .
C5 C 0.31423(13) 0.62962(19) -0.02737(13) 0.0226(5) Uani 1 1 d . . .
H3 H 0.3365(15) 0.611(2) -0.0684(14) 0.022(6) Uiso 1 1 d . . .
H3A H 0.3308(16) 0.582(2) 0.0061(15) 0.027(7) Uiso 1 1 d . . .
C6 C 0.45468(13) 0.7542(2) 0.01914(13) 0.0263(5) Uani 1 1 d . . .
C7 C 0.49628(18) 0.6608(3) 0.0150(2) 0.0515(9) Uani 1 1 d . . .
H4 H 0.473(2) 0.602(4) 0.004(2) 0.074(13) Uiso 1 1 d . . .
C8 C 0.5768(2) 0.6606(3) 0.0326(3) 0.0699(12) Uani 1 1 d . . .
H5 H 0.601(4) 0.594(6) 0.012(3) 0.14(2) Uiso 1 1 d . . .
C9 C 0.61518(18) 0.7537(3) 0.0522(2) 0.0575(9) Uani 1 1 d . . .
H6 H 0.672(3) 0.755(4) 0.064(2) 0.077(13) Uiso 1 1 d . . .
C10 C 0.57511(18) 0.8470(3) 0.05608(19) 0.0506(8) Uani 1 1 d . . .
H7 H 0.599(3) 0.909(4) 0.069(2) 0.090(15) Uiso 1 1 d . . .
C11 C 0.49481(17) 0.8481(3) 0.04052(17) 0.0409(7) Uani 1 1 d . . .
H8 H 0.464(2) 0.908(3) 0.0469(19) 0.059(11) Uiso 1 1 d . . .
C12 C 0.33550(16) 0.8505(2) -0.07427(13) 0.0288(5) Uani 1 1 d . . .
C13 C 0.3910(2) 0.8498(3) -0.11933(15) 0.0407(7) Uani 1 1 d . . .
H9 H 0.441(2) 0.805(3) -0.109(2) 0.067(12) Uiso 1 1 d . . .
C14 C 0.3784(3) 0.9086(3) -0.18000(18) 0.0563(9) Uani 1 1 d . . .
H10 H 0.422(2) 0.905(3) -0.210(2) 0.065(11) Uiso 1 1 d . . .
C15 C 0.3104(3) 0.9663(3) -0.19422(18) 0.0596(10) Uani 1 1 d . . .
H11 H 0.296(2) 1.006(4) -0.235(2) 0.077(13) Uiso 1 1 d . . .
C16 C 0.2544(2) 0.9677(2) -0.14953(16) 0.0476(8) Uani 1 1 d . . .
H12 H 0.206(2) 1.009(3) -0.1598(19) 0.056(10) Uiso 1 1 d . . .
C17 C 0.26695(18) 0.9099(2) -0.08980(15) 0.0354(6) Uani 1 1 d . . .
H13 H 0.2265(19) 0.905(3) -0.0610(17) 0.039(9) Uiso 1 1 d . . .
C18 C 0.19642(14) 0.45920(19) -0.04782(13) 0.0269(5) Uani 1 1 d . . .
C19 C 0.17997(18) 0.4071(2) -0.10986(15) 0.0367(6) Uani 1 1 d . . .
H14 H 0.183(2) 0.449(3) -0.1491(18) 0.048(9) Uiso 1 1 d . . .
C20 C 0.16440(19) 0.2962(2) -0.11242(18) 0.0416(7) Uani 1 1 d . . .
H15 H 0.153(2) 0.268(3) -0.152(2) 0.058(11) Uiso 1 1 d . . .
C21 C 0.16654(16) 0.2375(2) -0.05371(17) 0.0395(7) Uani 1 1 d . . .
H16 H 0.158(2) 0.161(3) -0.0556(18) 0.055(10) Uiso 1 1 d . . .
C22 C 0.1848(2) 0.2876(2) 0.00810(18) 0.0448(7) Uani 1 1 d . . .
H17 H 0.185(2) 0.248(3) 0.048(2) 0.058(11) Uiso 1 1 d . . .
C23 C 0.19931(19) 0.3980(2) 0.01127(16) 0.0384(7) Uani 1 1 d . . .
H18 H 0.2111(19) 0.426(3) 0.0508(18) 0.045(9) Uiso 1 1 d . . .
C24 C 0.17533(15) 0.6543(2) -0.12767(12) 0.0259(5) Uani 1 1 d . . .
C25 C 0.09525(18) 0.6577(3) -0.14716(16) 0.0388(6) Uani 1 1 d . . .
H19 H 0.064(2) 0.638(3) -0.1183(18) 0.044(9) Uiso 1 1 d . . .
C26 C 0.0663(2) 0.6970(3) -0.21033(18) 0.0515(9) Uani 1 1 d . . .
H20 H 0.016(3) 0.698(3) -0.221(2) 0.064(12) Uiso 1 1 d . . .
C27 C 0.1166(2) 0.7324(3) -0.25475(15) 0.0483(8) Uani 1 1 d . . .
H21 H 0.098(2) 0.767(3) -0.302(2) 0.066(11) Uiso 1 1 d . . .
C28 C 0.1959(2) 0.7269(3) -0.23697(15) 0.0424(7) Uani 1 1 d . . .
H22 H 0.232(2) 0.744(3) -0.2658(18) 0.045(9) Uiso 1 1 d . . .
C29 C 0.22529(19) 0.6873(2) -0.17348(15) 0.0326(6) Uani 1 1 d . . .
H23 H 0.270(2) 0.685(3) -0.1630(19) 0.047(11) Uiso 1 1 d . . .
C30 C 0.09423(15) 0.9381(2) 0.13006(14) 0.0329(6) Uiso 1 1 d . . .
C31 C 0.1042(2) 0.9907(3) 0.06219(19) 0.0478(8) Uani 1 1 d . . .
H25 H 0.1237(18) 0.946(3) 0.0295(16) 0.037(8) Uiso 1 1 d . . .
H26 H 0.065(3) 1.035(4) 0.051(2) 0.078(13) Uiso 1 1 d . . .
H24 H 0.147(3) 1.044(5) 0.069(3) 0.105(18) Uiso 1 1 d . . .
C32 C 0.1136(3) 1.0233(3) 0.1853(3) 0.0679(12) Uani 1 1 d . . .
H27 H 0.164(2) 1.045(3) 0.1809(17) 0.043(10) Uiso 1 1 d . . .
H28 H 0.109(3) 0.997(4) 0.234(3) 0.096(17) Uiso 1 1 d . . .
H29 H 0.081(3) 1.090(4) 0.172(2) 0.081(14) Uiso 1 1 d . . .
C33 C 0.00796(19) 0.9048(4) 0.1282(2) 0.0549(9) Uani 1 1 d . . .
H32 H -0.009(4) 0.842(6) 0.103(4) 0.14(3) Uiso 1 1 d . . .
H31 H -0.022(2) 0.972(4) 0.119(2) 0.073(13) Uiso 1 1 d . . .
H30 H -0.002(2) 0.883(3) 0.171(2) 0.050(10) Uiso 1 1 d . . .
C34 C 0.15822(18) 0.7631(3) 0.23505(15) 0.0423(7) Uani 1 1 d . . .
C35 C 0.2134(4) 0.8354(5) 0.2838(2) 0.109(2) Uani 1 1 d . . .
H35 H 0.2185 0.8048 0.3285 0.164 Uiso 1 1 calc R . .
H34 H 0.1918 0.9066 0.2853 0.164 Uiso 1 1 calc R . .
H33 H 0.2638 0.8392 0.2675 0.164 Uiso 1 1 calc R . .
C36 C 0.0778(3) 0.7594(6) 0.2573(3) 0.122(3) Uani 1 1 d . . .
H36 H 0.0457 0.7115 0.2282 0.182 Uiso 1 1 calc R . .
H38 H 0.0554 0.8303 0.2547 0.182 Uiso 1 1 calc R . .
H37 H 0.0807 0.7339 0.3032 0.182 Uiso 1 1 calc R . .
C37 C 0.1930(4) 0.6524(5) 0.2423(2) 0.0733(14) Uani 1 1 d . . .
H41 H 0.191(2) 0.627(4) 0.291(2) 0.076(13) Uiso 1 1 d . . .
H39 H 0.174(4) 0.614(6) 0.212(4) 0.15(3) Uiso 1 1 d . . .
H40 H 0.244(4) 0.650(5) 0.233(3) 0.12(2) Uiso 1 1 d . . .
O1 O 0.40508(15) 0.9116(2) 0.20140(14) 0.0677(8) Uani 1 1 d . . .
O2 O 0.28849(14) 1.05619(16) 0.05292(13) 0.0498(6) Uani 1 1 d . . .
O3 O 0.02928(17) 0.5237(3) 0.08189(18) 0.0833(9) Uani 1 1 d . . .
O4 O 0.01937(16) 0.7965(2) -0.03862(15) 0.0707(9) Uani 1 1 d . . .
O5 O 0.41755(12) 0.67218(17) 0.16910(11) 0.0358(5) Uani 1 1 d . . .
H2 H 0.449(2) 0.635(3) 0.1778(17) 0.038(9) Uiso 1 1 d . . .
O6 O 0.23733(10) 0.59603(14) 0.10471(9) 0.0279(4) Uani 1 1 d . . .
B B 0.4127(2) 0.5358(3) -0.19310(17) 0.0389(7) Uani 1 1 d . . .
F1 F 0.44524(18) 0.5963(3) -0.13924(14) 0.0976(9) Uani 1 1 d . . .
F2 F 0.34991(12) 0.48138(19) -0.17381(13) 0.0681(6) Uani 1 1 d . . .
F3 F 0.46906(11) 0.46430(17) -0.21285(11) 0.0567(5) Uani 1 1 d . . .
F4 F 0.39013(13) 0.6043(2) -0.24605(12) 0.0759(7) Uani 1 1 d . . .
N1 N 0.35623(12) 0.60360(18) 0.14982(11) 0.0299(5) Uani 1 1 d . . .
N2 N 0.29909(11) 0.65867(17) 0.12400(10) 0.0243(4) Uani 1 1 d . . .
P1 P 0.34968(3) 0.76590(5) 0.00141(3) 0.02094(13) Uani 1 1 d . . .
P2 P 0.20728(3) 0.60658(5) -0.04246(3) 0.02154(13) Uani 1 1 d . . .
P3 P 0.15978(4) 0.81419(5) 0.14408(3) 0.02517(14) Uani 1 1 d . . .
Ru1 Ru 0.281981(10) 0.821515(15) 0.094422(10) 0.02075(7) Uani 1 1 d . . .
H1 H 0.2138(17) 0.784(3) 0.0251(15) 0.035(8) Uiso 1 1 d . . .
Ru2 Ru 0.149868(10) 0.689939(15) 0.050113(10) 0.02227(7) Uani 1 1 d . . .

loop_
_atom_site_aniso_label
_atom_site_aniso_U_11
_atom_site_aniso_U_22
_atom_site_aniso_U_33
_atom_site_aniso_U_23
_atom_site_aniso_U_13
_atom_site_aniso_U_12
C1 0.0392(15) 0.0300(14) 0.0438(16) -0.0052(13) -0.0080(13) 0.0080(12)
C2 0.0312(13) 0.0261(14) 0.0323(14) -0.0040(11) -0.0012(10) 0.0018(10)
C3 0.0333(14) 0.0423(17) 0.0524(18) -0.0021(15) 0.0047(13) -0.0078(13)
C4 0.0356(14) 0.0353(15) 0.0449(16) -0.0124(13) -0.0079(12) 0.0088(12)
C5 0.0257(11) 0.0177(11) 0.0243(12) 0.0017(10) 0.0016(9) 0.0009(9)
C6 0.0216(11) 0.0268(13) 0.0305(13) 0.0038(10) 0.0022(9) -0.0016(9)
C7 0.0286(15) 0.0332(16) 0.091(3) -0.0089(18) -0.0029(15) 0.0020(13)
C8 0.0290(16) 0.055(2) 0.123(4) -0.013(2) -0.0042(19) 0.0120(16)
C9 0.0247(14) 0.069(2) 0.077(3) -0.001(2) -0.0027(15) -0.0023(15)
C10 0.0326(15) 0.057(2) 0.061(2) -0.0071(18) 0.0013(14) -0.0157(15)
C11 0.0309(14) 0.0373(16) 0.0541(19) -0.0076(14) 0.0030(13) -0.0058(13)
C12 0.0403(14) 0.0178(11) 0.0268(13) 0.0018(10) -0.0026(10) -0.0013(10)
C13 0.0556(18) 0.0344(15) 0.0333(15) 0.0023(13) 0.0096(13) -0.0026(14)
C14 0.086(3) 0.0453(19) 0.0390(18) 0.0092(15) 0.0129(17) -0.0065(19)
C15 0.109(3) 0.0320(17) 0.0349(17) 0.0111(14) -0.0044(19) 0.0005(19)
C16 0.077(2) 0.0277(15) 0.0341(16) 0.0039(12) -0.0107(15) 0.0093(15)
C17 0.0461(16) 0.0248(13) 0.0332(14) 0.0021(11) -0.0058(12) 0.0038(12)
C18 0.0249(11) 0.0183(11) 0.0368(14) -0.0008(10) -0.0004(10) -0.0025(9)
C19 0.0496(16) 0.0257(13) 0.0348(15) -0.0032(12) 0.0041(12) -0.0063(12)
C20 0.0446(17) 0.0301(14) 0.0491(19) -0.0130(14) 0.0006(14) -0.0054(13)
C21 0.0351(14) 0.0202(13) 0.063(2) -0.0041(13) 0.0030(13) -0.0038(11)
C22 0.065(2) 0.0231(14) 0.0457(18) 0.0076(13) 0.0039(15) -0.0035(14)
C23 0.0590(18) 0.0226(13) 0.0324(15) -0.0006(12) -0.0003(13) -0.0040(12)
C24 0.0328(13) 0.0193(11) 0.0242(12) -0.0020(10) -0.0035(10) -0.0012(10)
C25 0.0346(15) 0.0458(17) 0.0341(16) -0.0010(13) -0.0047(12) -0.0038(13)
C26 0.0473(19) 0.059(2) 0.0430(19) -0.0047(15) -0.0201(15) 0.0105(16)
C27 0.074(2) 0.0408(17) 0.0267(15) 0.0000(13) -0.0105(14) 0.0133(16)
C28 0.068(2) 0.0349(16) 0.0247(14) 0.0005(12) 0.0046(14) -0.0027(15)
C29 0.0374(16) 0.0285(14) 0.0313(15) -0.0048(11) 0.0002(12) -0.0014(11)
C31 0.0460(18) 0.0393(17) 0.059(2) 0.0139(16) 0.0101(15) 0.0224(15)
C32 0.077(3) 0.047(2) 0.073(3) -0.029(2) -0.022(2) 0.023(2)
C33 0.0298(15) 0.066(2) 0.070(3) 0.009(2) 0.0094(15) 0.0118(16)
C34 0.0508(17) 0.0472(18) 0.0298(14) 0.0054(13) 0.0094(12) 0.0084(14)
C35 0.180(6) 0.098(4) 0.041(2) 0.004(2) -0.026(3) -0.030(4)
C36 0.077(3) 0.196(7) 0.101(4) 0.089(5) 0.051(3) 0.056(4)
C37 0.101(4) 0.077(3) 0.045(2) 0.032(2) 0.028(2) 0.039(3)
O1 0.0621(15) 0.0515(14) 0.0781(18) -0.0248(13) -0.0440(14) 0.0064(12)
O2 0.0608(14) 0.0203(10) 0.0674(15) 0.0055(10) 0.0034(11) -0.0014(9)
O3 0.0632(17) 0.080(2) 0.109(2) 0.0045(18) 0.0236(16) -0.0425(16)
O4 0.0602(15) 0.0710(17) 0.0719(18) -0.0167(14) -0.0333(14) 0.0375(14)
O5 0.0253(10) 0.0323(10) 0.0473(12) 0.0069(9) -0.0074(8) 0.0051(8)
O6 0.0285(8) 0.0221(8) 0.0313(9) 0.0037(7) -0.0045(7) -0.0018(7)
B 0.0401(17) 0.0401(18) 0.0374(17) -0.0018(15) 0.0080(13) 0.0085(14)
F1 0.116(2) 0.100(2) 0.0768(18) -0.0440(16) 0.0141(15) -0.0234(18)
F2 0.0519(12) 0.0633(14) 0.0936(17) 0.0141(13) 0.0287(11) 0.0013(10)
F3 0.0466(10) 0.0571(12) 0.0671(13) 0.0042(10) 0.0099(9) 0.0217(9)
F4 0.0674(14) 0.0831(16) 0.0804(16) 0.0373(13) 0.0216(12) 0.0341(12)
N1 0.0291(11) 0.0281(11) 0.0313(11) 0.0063(9) -0.0020(9) 0.0054(9)
N2 0.0261(10) 0.0231(10) 0.0229(10) 0.0032(8) -0.0005(8) 0.0025(8)
P1 0.0206(3) 0.0166(3) 0.0251(3) 0.0020(2) 0.0002(2) -0.0003(2)
P2 0.0232(3) 0.0169(3) 0.0236(3) -0.0005(2) -0.0016(2) -0.0013(2)
P3 0.0238(3) 0.0249(3) 0.0265(3) -0.0021(2) 0.0010(2) 0.0036(2)
Ru1 0.02043(11) 0.01711(11) 0.02359(12) -0.00060(7) -0.00279(7) 0.00189(6)
Ru2 0.01953(11) 0.02036(11) 0.02624(12) -0.00093(7) -0.00064(8) 0.00055(7)

loop_
_atom_type_symbol
_atom_type_description
_atom_type_scat_dispersion_real
_atom_type_scat_dispersion_imag
_atom_type_scat_source
C C 0.0033 0.0016 'International Tables Vol C Tables 4.2.6.8 and 6.1.1.4'
H H 0.0000 0.0000 'International Tables Vol C Tables 4.2.6.8 and 6.1.1.4'
O O 0.0106 0.0060 'International Tables Vol C Tables 4.2.6.8 and 6.1.1.4'
B B 0.0013 0.0007 'International Tables Vol C Tables 4.2.6.8 and 6.1.1.4'
F F 0.0171 0.0103 'International Tables Vol C Tables 4.2.6.8 and 6.1.1.4'
N N 0.0061 0.0033 'International Tables Vol C Tables 4.2.6.8 and 6.1.1.4'
P P 0.1023 0.0942 'International Tables Vol C Tables 4.2.6.8 and 6.1.1.4'
Ru Ru -1.2594 0.8363 'International Tables Vol C Tables 4.2.6.8 and 6.1.1.4'

loop_
_geom_angle_atom_site_label_1
_geom_angle_atom_site_label_2
_geom_angle_atom_site_label_3
_geom_angle
_geom_angle_site_symmetry_1
_geom_angle_site_symmetry_3
_geom_angle_publ_flag
O1 C1 Ru1 174.2(3) . . ?
O2 C2 Ru1 171.0(2) . . ?
O3 C3 Ru2 178.8(3) . . ?
O4 C4 Ru2 175.4(3) . . ?
P2 C5 P1 118.38(13) . . ?
C7 C6 C11 118.5(3) . . ?
C7 C6 P1 125.1(2) . . ?
C11 C6 P1 116.4(2) . . ?
C6 C7 C8 120.1(3) . . ?
C9 C8 C7 120.5(3) . . ?
C10 C9 C8 120.2(3) . . ?
C9 C10 C11 120.0(3) . . ?
C10 C11 C6 120.7(3) . . ?
C13 C12 C17 119.4(3) . . ?
C13 C12 P1 119.2(2) . . ?
C17 C12 P1 121.2(2) . . ?
C12 C13 C14 119.8(3) . . ?
C15 C14 C13 119.7(4) . . ?
C14 C15 C16 121.0(3) . . ?
C15 C16 C17 119.2(3) . . ?
C16 C17 C12 120.8(3) . . ?
C23 C18 C19 118.4(2) . . ?
C23 C18 P2 119.9(2) . . ?
C19 C18 P2 121.5(2) . . ?
C18 C19 C20 120.5(3) . . ?
C21 C20 C19 120.2(3) . . ?
C20 C21 C22 119.9(3) . . ?
C21 C22 C23 120.4(3) . . ?
C18 C23 C22 120.5(3) . . ?
C29 C24 C25 118.6(3) . . ?
C29 C24 P2 124.0(2) . . ?
C25 C24 P2 117.4(2) . . ?
C26 C25 C24 120.7(3) . . ?
C27 C26 C25 120.1(3) . . ?
C26 C27 C28 119.9(3) . . ?
C27 C28 C29 120.2(3) . . ?
C24 C29 C28 120.5(3) . . ?
C31 C30 C32 107.4(3) . . ?
C31 C30 C33 107.2(3) . . ?
C32 C30 C33 109.7(3) . . ?
C31 C30 P3 110.6(2) . . ?
C32 C30 P3 111.7(2) . . ?
C33 C30 P3 110.0(2) . . ?
C37 C34 C36 108.4(4) . . ?
C37 C34 C35 104.8(4) . . ?
C36 C34 C35 110.9(4) . . ?
C37 C34 P3 110.3(2) . . ?
C36 C34 P3 113.2(3) . . ?
C35 C34 P3 108.9(3) . . ?
N2 O6 Ru2 109.19(13) . . ?
F2 B F4 110.6(3) . . ?
F2 B F1 108.8(3) . . ?
F4 B F1 108.3(3) . . ?
F2 B F3 111.1(3) . . ?
F4 B F3 109.0(3) . . ?
F1 B F3 108.9(3) . . ?
N2 N1 O5 108.7(2) . . ?
N1 N2 O6 111.4(2) . . ?
N1 N2 Ru1 135.17(17) . . ?
O6 N2 Ru1 113.05(13) . . ?
C6 P1 C12 104.36(12) . . ?
C6 P1 C5 105.93(11) . . ?
C12 P1 C5 105.00(11) . . ?
C6 P1 Ru1 115.76(9) . . ?
C12 P1 Ru1 115.80(9) . . ?
C5 P1 Ru1 109.06(8) . . ?
C24 P2 C18 104.52(12) . . ?
C24 P2 C5 107.20(12) . . ?
C18 P2 C5 104.78(11) . . ?
C24 P2 Ru2 117.37(9) . . ?
C18 P2 Ru2 115.00(9) . . ?
C5 P2 Ru2 107.06(8) . . ?
C30 P3 C34 109.57(13) . . ?
C30 P3 Ru2 114.22(9) . . ?
C34 P3 Ru2 120.66(11) . . ?
C30 P3 Ru1 115.97(9) . . ?
C34 P3 Ru1 119.77(10) . . ?
Ru2 P3 Ru1 72.67(2) . . ?
C2 Ru1 C1 83.12(12) . . ?
C2 Ru1 N2 173.10(10) . . ?
C1 Ru1 N2 93.04(10) . . ?
C2 Ru1 P1 92.83(8) . . ?
C1 Ru1 P1 106.10(10) . . ?
N2 Ru1 P1 82.71(6) . . ?
C2 Ru1 P3 99.29(8) . . ?
C1 Ru1 P3 107.54(10) . . ?
N2 Ru1 P3 87.31(6) . . ?
P1 Ru1 P3 145.31(2) . . ?
C2 Ru1 Ru2 117.73(8) . . ?
C1 Ru1 Ru2 151.95(10) . . ?
N2 Ru1 Ru2 67.88(6) . . ?
P1 Ru1 Ru2 92.15(2) . . ?
P3 Ru1 Ru2 53.464(18) . . ?
C4 Ru2 C3 88.05(14) . . ?
C4 Ru2 O6 173.82(10) . . ?
C3 Ru2 O6 88.79(11) . . ?
C4 Ru2 P3 97.73(9) . . ?
C3 Ru2 P3 105.34(10) . . ?
O6 Ru2 P3 88.23(5) . . ?
C4 Ru2 P2 95.61(10) . . ?
C3 Ru2 P2 102.32(10) . . ?
O6 Ru2 P2 79.88(5) . . ?
P3 Ru2 P2 149.58(2) . . ?
C4 Ru2 Ru1 115.05(10) . . ?
C3 Ru2 Ru1 149.16(10) . . ?
O6 Ru2 Ru1 69.86(5) . . ?
P3 Ru2 Ru1 53.86(2) . . ?
P2 Ru2 Ru1 95.71(2) . . ?

loop_
_geom_bond_atom_site_label_1
_geom_bond_atom_site_label_2
_geom_bond_distance
_geom_bond_site_symmetry_2
_geom_bond_publ_flag
C1 O1 1.138(4) . ?
C1 Ru1 1.913(3) . ?
C2 O2 1.147(3) . ?
C2 Ru1 1.892(3) . ?
C3 O3 1.137(4) . ?
C3 Ru2 1.906(3) . ?
C4 O4 1.144(4) . ?
C4 Ru2 1.867(3) . ?
C5 P2 1.859(2) . ?
C5 P1 1.866(2) . ?
C6 C7 1.369(4) . ?
C6 C11 1.397(4) . ?
C6 P1 1.813(2) . ?
C7 C8 1.394(5) . ?
C8 C9 1.367(6) . ?
C9 C10 1.355(5) . ?
C10 C11 1.386(4) . ?
C12 C13 1.378(4) . ?
C12 C17 1.399(4) . ?
C12 P1 1.826(3) . ?
C13 C14 1.404(5) . ?
C14 C15 1.377(6) . ?
C15 C16 1.379(6) . ?
C16 C17 1.382(4) . ?
C18 C23 1.392(4) . ?
C18 C19 1.392(4) . ?
C18 P2 1.840(2) . ?
C19 C20 1.401(4) . ?
C20 C21 1.371(5) . ?
C21 C22 1.380(5) . ?
C22 C23 1.393(4) . ?
C24 C29 1.380(4) . ?
C24 C25 1.394(4) . ?
C24 P2 1.819(3) . ?
C25 C26 1.386(4) . ?
C26 C27 1.373(5) . ?
C27 C28 1.378(5) . ?
C28 C29 1.395(4) . ?
C30 C31 1.522(4) . ?
C30 C32 1.533(4) . ?
C30 C33 1.541(4) . ?
C30 P3 1.911(3) . ?
C34 C37 1.499(6) . ?
C34 C36 1.501(5) . ?
C34 C35 1.564(6) . ?
C34 P3 1.915(3) . ?
O5 N1 1.379(3) . ?
O6 N2 1.341(3) . ?
O6 Ru2 2.1103(17) . ?
B F2 1.365(4) . ?
B F4 1.374(4) . ?
B F1 1.375(4) . ?
B F3 1.403(4) . ?
N1 N2 1.262(3) . ?
N2 Ru1 2.115(2) . ?
P1 Ru1 2.3884(8) . ?
P2 Ru2 2.4105(8) . ?
P3 Ru2 2.4099(7) . ?
P3 Ru1 2.4223(8) . ?
Ru1 Ru2 2.8632(5) . ?

loop_
_geom_torsion_atom_site_label_1
_geom_torsion_atom_site_label_2
_geom_torsion_atom_site_label_3
_geom_torsion_atom_site_label_4
_geom_torsion
_geom_torsion_site_symmetry_1
_geom_torsion_site_symmetry_2
_geom_torsion_site_symmetry_3
_geom_torsion_site_symmetry_4
_geom_torsion_publ_flag
C11 C6 C7 C8 0.7(6) . . . . ?
P1 C6 C7 C8 -177.4(3) . . . . ?
C6 C7 C8 C9 -1.9(7) . . . . ?
C7 C8 C9 C10 1.3(7) . . . . ?
C8 C9 C10 C11 0.4(6) . . . . ?
C9 C10 C11 C6 -1.6(6) . . . . ?
C7 C6 C11 C10 1.0(5) . . . . ?
P1 C6 C11 C10 179.2(3) . . . . ?
C17 C12 C13 C14 0.2(4) . . . . ?
P1 C12 C13 C14 175.6(3) . . . . ?
C12 C13 C14 C15 -0.3(5) . . . . ?
C13 C14 C15 C16 0.3(6) . . . . ?
C14 C15 C16 C17 -0.2(5) . . . . ?
C15 C16 C17 C12 0.1(5) . . . . ?
C13 C12 C17 C16 -0.1(4) . . . . ?
P1 C12 C17 C16 -175.4(2) . . . . ?
C23 C18 C19 C20 1.9(4) . . . . ?
P2 C18 C19 C20 -173.7(2) . . . . ?
C18 C19 C20 C21 -1.1(5) . . . . ?
C19 C20 C21 C22 -0.6(5) . . . . ?
C20 C21 C22 C23 1.5(5) . . . . ?
C19 C18 C23 C22 -1.0(5) . . . . ?
P2 C18 C23 C22 174.7(3) . . . . ?
C21 C22 C23 C18 -0.7(5) . . . . ?
C29 C24 C25 C26 -2.2(4) . . . . ?
P2 C24 C25 C26 177.5(3) . . . . ?
C24 C25 C26 C27 0.4(5) . . . . ?
C25 C26 C27 C28 1.3(5) . . . . ?
C26 C27 C28 C29 -1.2(5) . . . . ?
C25 C24 C29 C28 2.3(4) . . . . ?
P2 C24 C29 C28 -177.4(2) . . . . ?
C27 C28 C29 C24 -0.6(4) . . . . ?
O5 N1 N2 O6 -179.53(19) . . . . ?
O5 N1 N2 Ru1 8.8(3) . . . . ?
Ru2 O6 N2 N1 -172.24(16) . . . . ?
Ru2 O6 N2 Ru1 1.41(17) . . . . ?
C7 C6 P1 C12 -113.7(3) . . . . ?
C11 C6 P1 C12 68.2(2) . . . . ?
C7 C6 P1 C5 -3.2(3) . . . . ?
C11 C6 P1 C5 178.8(2) . . . . ?
C7 C6 P1 Ru1 117.8(3) . . . . ?
C11 C6 P1 Ru1 -60.2(2) . . . . ?
C13 C12 P1 C6 28.2(3) . . . . ?
C17 C12 P1 C6 -156.4(2) . . . . ?
C13 C12 P1 C5 -83.0(2) . . . . ?
C17 C12 P1 C5 92.3(2) . . . . ?
C13 C12 P1 Ru1 156.7(2) . . . . ?
C17 C12 P1 Ru1 -28.0(2) . . . . ?
P2 C5 P1 C6 174.20(14) . . . . ?
P2 C5 P1 C12 -75.71(17) . . . . ?
P2 C5 P1 Ru1 48.98(15) . . . . ?
C29 C24 P2 C18 -103.2(2) . . . . ?
C25 C24 P2 C18 77.1(2) . . . . ?
C29 C24 P2 C5 7.6(3) . . . . ?
C25 C24 P2 C5 -172.1(2) . . . . ?
C29 C24 P2 Ru2 128.0(2) . . . . ?
C25 C24 P2 Ru2 -51.7(2) . . . . ?
C23 C18 P2 C24 -165.9(2) . . . . ?
C19 C18 P2 C24 9.6(3) . . . . ?
C23 C18 P2 C5 81.5(2) . . . . ?
C19 C18 P2 C5 -103.0(2) . . . . ?
C23 C18 P2 Ru2 -35.8(2) . . . . ?
C19 C18 P2 Ru2 139.8(2) . . . . ?
P1 C5 P2 C24 83.55(16) . . . . ?
P1 C5 P2 C18 -165.77(14) . . . . ?
P1 C5 P2 Ru2 -43.20(15) . . . . ?
C31 C30 P3 C34 171.1(2) . . . . ?
C32 C30 P3 C34 51.5(3) . . . . ?
C33 C30 P3 C34 -70.7(3) . . . . ?
C31 C30 P3 Ru2 -50.0(2) . . . . ?
C32 C30 P3 Ru2 -169.6(3) . . . . ?
C33 C30 P3 Ru2 68.2(2) . . . . ?
C31 C30 P3 Ru1 31.7(2) . . . . ?
C32 C30 P3 Ru1 -87.9(3) . . . . ?
C33 C30 P3 Ru1 149.9(2) . . . . ?
C37 C34 P3 C30 166.4(3) . . . . ?
C36 C34 P3 C30 44.7(4) . . . . ?
C35 C34 P3 C30 -79.1(3) . . . . ?
C37 C34 P3 Ru2 30.6(4) . . . . ?
C36 C34 P3 Ru2 -91.1(4) . . . . ?
C35 C34 P3 Ru2 145.1(3) . . . . ?
C37 C34 P3 Ru1 -56.0(4) . . . . ?
C36 C34 P3 Ru1 -177.7(4) . . . . ?
C35 C34 P3 Ru1 58.5(4) . . . . ?
O2 C2 Ru1 C1 32.6(16) . . . . ?
O2 C2 Ru1 N2 -24(2) . . . . ?
O2 C2 Ru1 P1 -73.3(16) . . . . ?
O2 C2 Ru1 P3 139.3(16) . . . . ?
O2 C2 Ru1 Ru2 -167.2(16) . . . . ?
O1 C1 Ru1 C2 6(3) . . . . ?
O1 C1 Ru1 N2 180(100) . . . . ?
O1 C1 Ru1 P1 97(3) . . . . ?
O1 C1 Ru1 P3 -92(3) . . . . ?
O1 C1 Ru1 Ru2 -135(3) . . . . ?
N1 N2 Ru1 C2 25.2(9) . . . . ?
O6 N2 Ru1 C2 -146.4(8) . . . . ?
N1 N2 Ru1 C1 -30.6(3) . . . . ?
O6 N2 Ru1 C1 157.75(18) . . . . ?
N1 N2 Ru1 P1 75.2(2) . . . . ?
O6 N2 Ru1 P1 -96.39(15) . . . . ?
N1 N2 Ru1 P3 -138.1(2) . . . . ?
O6 N2 Ru1 P3 50.32(15) . . . . ?
N1 N2 Ru1 Ru2 170.5(3) . . . . ?
O6 N2 Ru1 Ru2 -1.06(13) . . . . ?
C6 P1 Ru1 C2 96.45(12) . . . . ?
C12 P1 Ru1 C2 -26.17(12) . . . . ?
C5 P1 Ru1 C2 -144.27(11) . . . . ?
C6 P1 Ru1 C1 12.80(13) . . . . ?
C12 P1 Ru1 C1 -109.82(13) . . . . ?
C5 P1 Ru1 C1 132.08(12) . . . . ?
C6 P1 Ru1 N2 -78.27(11) . . . . ?
C12 P1 Ru1 N2 159.11(11) . . . . ?
C5 P1 Ru1 N2 41.01(10) . . . . ?
C6 P1 Ru1 P3 -152.72(9) . . . . ?
C12 P1 Ru1 P3 84.66(10) . . . . ?
C5 P1 Ru1 P3 -33.44(9) . . . . ?
C6 P1 Ru1 Ru2 -145.64(9) . . . . ?
C12 P1 Ru1 Ru2 91.74(9) . . . . ?
C5 P1 Ru1 Ru2 -26.36(8) . . . . ?
C30 P3 Ru1 C2 8.71(12) . . . . ?
C34 P3 Ru1 C2 -126.35(14) . . . . ?
Ru2 P3 Ru1 C2 117.74(8) . . . . ?
C30 P3 Ru1 C1 94.37(13) . . . . ?
C34 P3 Ru1 C1 -40.69(15) . . . . ?
Ru2 P3 Ru1 C1 -156.60(9) . . . . ?
C30 P3 Ru1 N2 -173.29(11) . . . . ?
C34 P3 Ru1 N2 51.65(13) . . . . ?
Ru2 P3 Ru1 N2 -64.26(6) . . . . ?
C30 P3 Ru1 P1 -100.22(10) . . . . ?
C34 P3 Ru1 P1 124.72(12) . . . . ?
Ru2 P3 Ru1 P1 8.81(4) . . . . ?
C30 P3 Ru1 Ru2 -109.03(10) . . . . ?
C34 P3 Ru1 Ru2 115.91(12) . . . . ?
O4 C4 Ru2 C3 -35(4) . . . . ?
O4 C4 Ru2 O6 24(5) . . . . ?
O4 C4 Ru2 P3 -141(4) . . . . ?
O4 C4 Ru2 P2 67(4) . . . . ?
O4 C4 Ru2 Ru1 166(4) . . . . ?
O3 C3 Ru2 C4 8(17) . . . . ?
O3 C3 Ru2 O6 -167(100) . . . . ?
O3 C3 Ru2 P3 106(17) . . . . ?
O3 C3 Ru2 P2 -87(17) . . . . ?
O3 C3 Ru2 Ru1 148(17) . . . . ?
N2 O6 Ru2 C4 142.4(10) . . . . ?
N2 O6 Ru2 C3 -158.31(17) . . . . ?
N2 O6 Ru2 P3 -52.92(14) . . . . ?
N2 O6 Ru2 P2 98.95(14) . . . . ?
N2 O6 Ru2 Ru1 -1.02(12) . . . . ?
C30 P3 Ru2 C4 -4.20(14) . . . . ?
C34 P3 Ru2 C4 129.72(15) . . . . ?
Ru1 P3 Ru2 C4 -115.47(10) . . . . ?
C30 P3 Ru2 C3 -94.29(14) . . . . ?
C34 P3 Ru2 C3 39.63(15) . . . . ?
Ru1 P3 Ru2 C3 154.44(10) . . . . ?
C30 P3 Ru2 O6 177.45(11) . . . . ?
C34 P3 Ru2 O6 -48.63(12) . . . . ?
Ru1 P3 Ru2 O6 66.18(5) . . . . ?
C30 P3 Ru2 P2 111.03(10) . . . . ?
C34 P3 Ru2 P2 -115.05(12) . . . . ?
Ru1 P3 Ru2 P2 -0.24(5) . . . . ?
C30 P3 Ru2 Ru1 111.27(10) . . . . ?
C34 P3 Ru2 Ru1 -114.81(12) . . . . ?
C24 P2 Ru2 C4 12.49(13) . . . . ?
C18 P2 Ru2 C4 -111.08(13) . . . . ?
C5 P2 Ru2 C4 132.97(13) . . . . ?
C24 P2 Ru2 C3 101.72(14) . . . . ?
C18 P2 Ru2 C3 -21.85(13) . . . . ?
C5 P2 Ru2 C3 -137.81(13) . . . . ?
C24 P2 Ru2 O6 -171.78(10) . . . . ?
C18 P2 Ru2 O6 64.65(10) . . . . ?
C5 P2 Ru2 O6 -51.30(9) . . . . ?
C24 P2 Ru2 P3 -103.25(10) . . . . ?
C18 P2 Ru2 P3 133.18(9) . . . . ?
C5 P2 Ru2 P3 17.22(10) . . . . ?
C24 P2 Ru2 Ru1 -103.45(9) . . . . ?
C18 P2 Ru2 Ru1 132.98(9) . . . . ?
C5 P2 Ru2 Ru1 17.03(8) . . . . ?
C2 Ru1 Ru2 C4 0.29(14) . . . . ?
C1 Ru1 Ru2 C4 134.6(2) . . . . ?
N2 Ru1 Ru2 C4 -175.28(12) . . . . ?
P1 Ru1 Ru2 C4 -94.05(11) . . . . ?
P3 Ru1 Ru2 C4 80.94(11) . . . . ?
C2 Ru1 Ru2 C3 -134.9(2) . . . . ?
C1 Ru1 Ru2 C3 -0.6(3) . . . . ?
N2 Ru1 Ru2 C3 49.5(2) . . . . ?
P1 Ru1 Ru2 C3 130.75(19) . . . . ?
P3 Ru1 Ru2 C3 -54.26(19) . . . . ?
C2 Ru1 Ru2 O6 176.23(11) . . . . ?
C1 Ru1 Ru2 O6 -49.47(19) . . . . ?
N2 Ru1 Ru2 O6 0.66(8) . . . . ?
P1 Ru1 Ru2 O6 81.89(6) . . . . ?
P3 Ru1 Ru2 O6 -103.11(6) . . . . ?
C2 Ru1 Ru2 P3 -80.66(9) . . . . ?
C1 Ru1 Ru2 P3 53.65(18) . . . . ?
N2 Ru1 Ru2 P3 103.77(6) . . . . ?
P1 Ru1 Ru2 P3 -174.99(2) . . . . ?
C2 Ru1 Ru2 P2 99.22(9) . . . . ?
C1 Ru1 Ru2 P2 -126.48(18) . . . . ?
N2 Ru1 Ru2 P2 -76.35(6) . . . . ?
P1 Ru1 Ru2 P2 4.88(2) . . . . ?
P3 Ru1 Ru2 P2 179.88(2) . . . . ?
